data_7102548
loop_
_publ_author_name
'Mercier, Nicolas'
'Riou, Am\'ed\'ee'

_publ_section_title
;
 An organic-inorganic hybrid perovskite containing copper paddle-wheel
 clusters linking perovskite layers : [Cu(O2C-(CH2)3-NH3)2]PbBr4.
;
_journal_issue 7
_journal_name_full 'Chemical communications (Cambridge, England)'
_journal_page_first 844
_journal_page_last 845
_journal_paper_doi 10.1039/b316847f
_journal_year 2004
_chemical_formula_sum 'C8 H18 Br4 Cu N2 O4 Pb'
_chemical_formula_weight 796.6
_space_group_IT_number 14
_symmetry_cell_setting monoclinic
_symmetry_space_group_name_Hall '-P 2yn'
_symmetry_space_group_name_H-M 'P 1 21/n 1'
_audit_creation_date 2003-06-17T11:12:47-00:00
_audit_creation_method 'WinGX routine CIF_UPDATE'
_cell_angle_alpha 90
_cell_angle_beta 98.620(10)
_cell_angle_gamma 90
_cell_formula_units_Z 4
_cell_length_a 8.4581(5)
_cell_length_b 8.3703(4)
_cell_length_c 26.9075(19)
_cell_measurement_reflns_used 8000
_cell_measurement_temperature 293(2)
_cell_measurement_theta_max 26
_cell_measurement_theta_min 4.8
_cell_volume 1883.4(2)
_computing_cell_refinement 'CELL, STOE IPDS'
_computing_data_collection 'EXPOSE, STOE IPDS'
_computing_data_reduction 'INTEGRATE, STOE IPDS'
_computing_molecular_graphics 'DIAMOND 2.1e (Crystal impact GbR 2001)'
_computing_structure_refinement 'SHELXL-97 (Sheldrick, 1997)'
_computing_structure_solution 'Direct methods(SIR92,Altomare et al.,1993)'
_diffrn_ambient_temperature 293(2)
_diffrn_detector_area_resol_mean 6.66
_diffrn_measured_fraction_theta_full 0.986
_diffrn_measured_fraction_theta_max 0.986
_diffrn_measurement_device_type 'STOE IPDS'
_diffrn_measurement_method 'Oscillation Phi Incr 0.9 deg'
_diffrn_radiation_monochromator graphite
_diffrn_radiation_source 'fine-focus sealed tube'
_diffrn_radiation_type MoK\a
_diffrn_radiation_wavelength 0.71073
_diffrn_reflns_av_R_equivalents 0.0542
_diffrn_reflns_limit_h_max 10
_diffrn_reflns_limit_h_min -10
_diffrn_reflns_limit_k_max 10
_diffrn_reflns_limit_k_min -10
_diffrn_reflns_limit_l_max 32
_diffrn_reflns_limit_l_min -32
_diffrn_reflns_number 14122
_diffrn_reflns_theta_full 25.77
_diffrn_reflns_theta_max 25.77
_diffrn_reflns_theta_min 2.44
_exptl_absorpt_coefficient_mu 18.552
_exptl_absorpt_correction_T_max 0.492
_exptl_absorpt_correction_T_min 0.098
_exptl_absorpt_correction_type gaussian
_exptl_crystal_colour green
_exptl_crystal_density_diffrn 2.809
_exptl_crystal_density_method 'not measured'
_exptl_crystal_description plate
_exptl_crystal_F_000 1452
_exptl_crystal_size_max 0.35
_exptl_crystal_size_mid 0.12
_exptl_crystal_size_min 0.04
_refine_diff_density_max 2.367
_refine_diff_density_min -1.604
_refine_ls_extinction_method none
_refine_ls_goodness_of_fit_ref 0.892
_refine_ls_hydrogen_treatment mixed
_refine_ls_matrix_type full
_refine_ls_number_parameters 181
_refine_ls_number_reflns 3572
_refine_ls_number_restraints 0
_refine_ls_restrained_S_all 0.892
_refine_ls_R_factor_gt 0.0303
_refine_ls_shift/su_max 0.001
_refine_ls_structure_factor_coef Fsqd
_refine_ls_weighting_details 'calc w==1/[\s^2^(Fo^2^)+(0.0380P)^2^+0.0000P] where P==(Fo^2^+2Fc^2^)/3'
_refine_ls_weighting_scheme calc
_refine_ls_wR_factor_ref 0.0685
_reflns_number_gt 2554
_reflns_number_total 3572
_reflns_threshold_expression >2sigma(I)
_cod_data_source_file b316847f.txt
_cod_data_source_block per61
_cod_database_code 7102548

loop_
_symmetry_equiv_pos_as_xyz
'x, y, z'
'-x+1/2, y+1/2, -z+1/2'
'-x, -y, -z'
'x-1/2, -y-1/2, z-1/2'

loop_
_atom_site_label
_atom_site_type_symbol
_atom_site_fract_x
_atom_site_fract_y
_atom_site_fract_z
_atom_site_U_iso_or_equiv
_atom_site_adp_type
_atom_site_occupancy
_atom_site_calc_flag
_atom_site_refinement_flags
_atom_site_disorder_group
_atom_site_disorder_assembly
O3 O 0.1919(5) 0.5453(7) 0.06350(19) 0.0403(14) Uani 1 d . . A
O2 O -0.1232(6) 0.6581(7) 0.0459(2) 0.0372(13) Uani 1 d . . A
O1 O 0.2285(5) 0.6363(7) -0.0113(2) 0.0384(13) Uani 1 d . . .
O4 O 0.0810(6) 0.2492(7) 0.0284(2) 0.0413(13) Uani 1 d . . .
C5 C 0.2754(7) 0.6087(9) 0.0335(3) 0.0290(16) Uani 1 d . . .
C4 C -0.1291(7) 0.7655(9) 0.0131(3) 0.0291(16) Uani 1 d . . .
C2 C -0.1804(8) 0.9616(10) 0.0808(3) 0.043(2) Uani 1 d . . .
H2A H -0.2237 1.0672 0.0851 0.051 Uiso 1 calc R . .
H2B H -0.2431 0.8853 0.0967 0.051 Uiso 1 calc R . .
C3 C -0.1965(8) 0.9244(10) 0.0256(3) 0.0343(18) Uani 1 d . . .
H1A H -0.1432 1.0077 0.0093 0.041 Uiso 1 calc R . .
H1B H -0.309 0.9273 0.0115 0.041 Uiso 1 calc R . .
C1 C -0.0109(9) 0.9560(12) 0.1062(3) 0.048(2) Uani 1 d . . .
H3A H 0.0288 0.8477 0.1046 0.057 Uiso 1 calc R . .
H3B H 0.0535 1.0242 0.088 0.057 Uiso 1 calc R . .
N1 N 0.0097(9) 1.0069(10) 0.1590(3) 0.0543(19) Uani 1 d . . .
H1C H 0.1126 1.0009 0.1721 0.081 Uiso 1 calc R . .
H1D H -0.047 0.9434 0.1761 0.081 Uiso 1 calc R . .
H1E H -0.024 1.1071 0.1608 0.081 Uiso 1 calc R . .
C6 C 0.4440(8) 0.6582(11) 0.0548(3) 0.045(2) Uani 1 d . 1 A
H11A H 0.4396 0.7624 0.0703 0.054 Uiso 1 calc R 1 A
H11B H 0.5047 0.6695 0.0272 0.054 Uiso 1 calc R 1 A
C7 C 0.5339(10) 0.546(2) 0.0931(5) 0.106(6) Uani 1 d . 1 A
H7A1 H 0.5221 0.4406 0.078 0.127 Uiso 1 calc R 1 A
H7A2 H 0.6459 0.574 0.0948 0.127 Uiso 1 calc R 1 A
C8 C 0.5109(10) 0.526(2) 0.1411(4) 0.096(5) Uani 1 d . 1 A
H15A H 0.511 0.6309 0.1562 0.115 Uiso 1 calc R 1 A
H15B H 0.6036 0.4695 0.1583 0.115 Uiso 1 calc R 1 A
N2 N 0.3690(7) 0.4418(10) 0.1527(3) 0.0449(18) Uani 1 d . . .
H2C H 0.3705 0.4397 0.1858 0.067 Uiso 1 calc R 1 A
H2D H 0.3687 0.3422 0.1411 0.067 Uiso 1 calc R 1 A
H2E H 0.2815 0.4924 0.1382 0.067 Uiso 1 calc R 1 A
Pb Pb -0.00882(3) 0.49567(4) 0.252250(10) 0.02755(9) Uani 1 d . . .
Br3 Br 0.26416(8) 0.72011(10) 0.23712(3) 0.0413(2) Uani 1 d . . .
Br2 Br 0.07458(10) 0.54325(12) 0.35862(3) 0.0492(2) Uani 1 d . . .
Br1 Br -0.20682(9) 0.79233(12) 0.23597(4) 0.0533(2) Uani 1 d . . .
Cu Cu -0.02255(8) 0.44786(11) 0.04489(3) 0.0251(2) Uani 1 d . . .
Br4 Br -0.04860(8) 0.39437(10) 0.14014(3) 0.03653(19) Uani 1 d . . A

loop_
_atom_site_aniso_label
_atom_site_aniso_U_11
_atom_site_aniso_U_22
_atom_site_aniso_U_33
_atom_site_aniso_U_23
_atom_site_aniso_U_13
_atom_site_aniso_U_12
O3 0.031(2) 0.059(4) 0.030(3) 0.002(3) -0.001(2) -0.015(2)
O2 0.046(3) 0.030(4) 0.038(3) 0.003(3) 0.012(2) 0.001(2)
O1 0.037(2) 0.042(4) 0.033(3) 0.001(3) -0.004(2) -0.013(2)
O4 0.056(3) 0.034(4) 0.036(3) 0.006(3) 0.013(2) 0.011(2)
C5 0.029(3) 0.025(4) 0.033(4) -0.003(3) 0.004(3) -0.002(3)
C4 0.022(3) 0.026(5) 0.038(4) 0.000(4) 0.001(3) -0.005(3)
C2 0.038(4) 0.033(5) 0.058(6) -0.008(4) 0.009(4) 0.002(3)
C3 0.030(3) 0.028(5) 0.044(5) 0.002(4) 0.003(3) 0.004(3)
C1 0.046(4) 0.041(6) 0.053(5) -0.009(4) -0.001(4) -0.002(3)
N1 0.074(5) 0.045(5) 0.040(4) -0.004(4) -0.002(3) -0.010(4)
C6 0.026(3) 0.052(6) 0.056(6) 0.001(5) 0.003(3) -0.018(3)
C7 0.033(4) 0.180(16) 0.097(10) 0.065(10) -0.018(5) -0.028(6)
C8 0.035(4) 0.178(16) 0.075(8) 0.039(9) 0.012(5) -0.014(6)
N2 0.037(3) 0.063(5) 0.033(4) 0.006(3) 0.004(3) -0.001(3)
Pb 0.02393(11) 0.02514(16) 0.03332(14) -0.00097(13) 0.00346(8) -0.00059(10)
Br3 0.0373(4) 0.0364(5) 0.0503(5) -0.0012(4) 0.0068(3) -0.0131(3)
Br2 0.0566(5) 0.0560(7) 0.0343(5) 0.0011(4) 0.0045(4) -0.0069(4)
Br1 0.0447(4) 0.0469(6) 0.0691(6) 0.0017(5) 0.0107(4) 0.0228(4)
Cu 0.0250(4) 0.0249(5) 0.0245(5) 0.0013(4) 0.0003(3) -0.0025(3)
Br4 0.0402(4) 0.0447(5) 0.0246(4) 0.0037(3) 0.0045(3) 0.0020(3)

loop_
_atom_type_symbol
_atom_type_description
_atom_type_scat_dispersion_real
_atom_type_scat_dispersion_imag
_atom_type_scat_source
C C 0.003 0.002 'International Tables Vol C Tables 4.2.6.8 and 6.1.1.4'
Br Br -0.29 2.46 'International Tables Vol C Tables 4.2.6.8 and 6.1.1.4'
Cu Cu 0.32 1.265 'International Tables Vol C Tables 4.2.6.8 and 6.1.1.4'
N N 0.006 0.003 'International Tables Vol C Tables 4.2.6.8 and 6.1.1.4'
O O 0.011 0.006 'International Tables Vol C Tables 4.2.6.8 and 6.1.1.4'
Pb Pb -3.394 10.111 'International Tables Vol C Tables 4.2.6.8 and 6.1.1.4'
H H 0 0 'International Tables Vol C Tables 4.2.6.8 and 6.1.1.4'

loop_
_geom_angle_atom_site_label_1
_geom_angle_atom_site_label_2
_geom_angle_atom_site_label_3
_geom_angle
_geom_angle_site_symmetry_1
_geom_angle_site_symmetry_3
C5 O3 Cu 126.0(5) . .
C4 O2 Cu 127.3(5) . .
C5 O1 Cu 121.0(4) . 3_565
C4 O4 Cu 120.1(5) 3_565 .
O1 C5 O3 124.9(6) . .
O1 C5 C6 117.8(6) . .
O3 C5 C6 117.3(7) . .
O4 C4 O2 125.0(7) 3_565 .
O4 C4 C3 118.1(7) 3_565 .
O2 C4 C3 117.0(6) . .
C1 C2 C3 112.6(6) . .
C2 C3 C4 114.9(7) . .
N1 C1 C2 113.6(7) . .
C5 C6 C7 115.9(7) . .
C8 C7 C6 127.0(13) . .
C7 C8 N2 120.4(10) . .
Br2 Pb Br1 94.55(3) . .
Br2 Pb Br1 93.12(3) . 2_445
Br1 Pb Br1 92.655(10) . 2_445
Br2 Pb Br3 88.27(3) . .
Br1 Pb Br3 83.54(3) . .
Br1 Pb Br3 176.05(3) 2_445 .
Br2 Pb Br3 87.14(3) . 2_545
Br1 Pb Br3 171.15(3) . 2_545
Br1 Pb Br3 95.93(3) 2_445 2_545
Br3 Pb Br3 87.832(8) . 2_545
Br2 Pb Br4 169.03(3) . .
Br1 Pb Br4 96.18(3) . .
Br1 Pb Br4 88.62(3) 2_445 .
Br3 Pb Br4 90.72(2) . .
Br3 Pb Br4 81.91(2) 2_545 .
Pb Br3 Pb 163.56(3) . 2
Pb Br1 Pb 153.55(4) . 2_455
O2 Cu O4 167.4(2) . .
O2 Cu O1 88.4(2) . 3_565
O4 Cu O1 89.3(2) . 3_565
O2 Cu O3 90.6(2) . .
O4 Cu O3 89.0(2) . .
O1 Cu O3 167.4(2) 3_565 .
O2 Cu Br4 92.22(15) . .
O4 Cu Br4 100.40(16) . .
O1 Cu Br4 100.82(15) 3_565 .
O3 Cu Br4 91.77(15) . .
O2 Cu Cu 80.75(15) . 3_565
O4 Cu Cu 86.73(16) . 3_565
O1 Cu Cu 86.44(16) 3_565 3_565
O3 Cu Cu 81.00(15) . 3_565
Br4 Cu Cu 169.81(6) . 3_565
Cu Br4 Pb 152.09(4) . .

loop_
_geom_bond_atom_site_label_1
_geom_bond_atom_site_label_2
_geom_bond_distance
_geom_bond_site_symmetry_2
O3 C5 1.266(8) .
O3 Cu 1.983(5) .
O2 C4 1.256(9) .
O2 Cu 1.957(5) .
O1 C5 1.234(9) .
O1 Cu 1.969(5) 3_565
O4 C4 1.252(9) 3_565
O4 Cu 1.961(5) .
C5 C6 1.512(9) .
C4 O4 1.252(9) 3_565
C4 C3 1.504(10) .
C2 C1 1.494(10) .
C2 C3 1.503(11) .
C1 N1 1.468(11) .
C6 C7 1.513(14) .
C7 C8 1.345(15) .
C8 N2 1.464(11) .
Pb Br2 2.8711(9) .
Pb Br1 2.9904(9) .
Pb Br1 3.0018(8) 2_445
Pb Br3 3.0509(7) .
Pb Br3 3.0833(8) 2_545
Pb Br4 3.1029(8) .
Br3 Pb 3.0833(8) 2
Br1 Pb 3.0018(8) 2_455
Cu O1 1.969(5) 3_565
Cu Br4 2.6431(11) .
Cu Cu 2.6496(16) 3_565

loop_
_geom_hbond_atom_site_label_D
_geom_hbond_atom_site_label_H
_geom_hbond_atom_site_label_A
_geom_hbond_site_symmetry_A
_geom_hbond_distance_DH
_geom_hbond_distance_HA
_geom_hbond_distance_DA
_geom_hbond_angle_DHA
N1 H1C Br2 2 0.89 2.91 3.631(8) 139.3
N1 H1D Br1 . 0.89 2.58 3.465(8) 171.4
N1 H1E Br4 1_565 0.89 2.47 3.308(9) 157.3
N2 H2C Br3 . 0.89 2.93 3.461(8) 119.8
N2 H2D Br2 2_545 0.89 2.55 3.390(8) 158.1
N2 H2E O3 . 0.89 2.09 2.771(9) 132.9
N2 H2E Br4 . 0.89 2.92 3.520(6) 126.4
